data_1519568
loop_
_publ_author_name
'Matthews, Craig J.'
'Horton, Peter N.'
'Hursthouse, Michael B.'

_publ_section_title
;
 C36H36Cu4N12O20
;
_journal_name_full 'Crystal Structure Report Archive'
_journal_page_first 976
_journal_year 2003
_chemical_formula_sum 'C36 H36 Cu4 N12 O20'
_chemical_formula_weight 1210.93
_space_group_IT_number 14
_symmetry_cell_setting monoclinic
_symmetry_space_group_name_Hall '-P 2ybc'
_symmetry_space_group_name_H-M 'P 1 21/c 1'
_atom_sites_solution_hydrogens geom
_atom_sites_solution_primary direct
_atom_sites_solution_secondary difmap
_cell_angle_alpha 90.00
_cell_angle_beta 97.345(2)
_cell_angle_gamma 90.00
_cell_formula_units_Z 2
_cell_length_a 6.9577(3)
_cell_length_b 17.1010(7)
_cell_length_c 17.8604(8)
_cell_measurement_reflns_used 4630
_cell_measurement_temperature 120(2)
_cell_measurement_theta_max 27.485
_cell_measurement_theta_min 2.910
_cell_volume 2107.66(16)
_computing_cell_refinement ' DENZO (Otwinowski & Minor, 1997) and COLLECT (Hooft, 1998)'
_computing_data_collection ' DENZO (Otwinowski and Minor, 1997)'
_computing_data_reduction ' DENZO (Otwinowski & Minor, 1997) and COLLECT (Hooft, 1998)'
_computing_molecular_graphics 'PLATON (Spek, 1990)'
_computing_structure_refinement 'SHELXL-97 (Sheldrick, 1997b)'
_computing_structure_solution 'SHELXS-97 (Sheldrick, 1997a)'
_diffrn_ambient_temperature 120(2)
_diffrn_detector_area_resol_mean 9.091
_diffrn_measured_fraction_theta_full 0.983
_diffrn_measured_fraction_theta_max 0.983
_diffrn_measurement_device_type 'Nonius KappaCCD Area Detector'
_diffrn_measurement_method '\f and \w scans to fill Ewald Sphere'
_diffrn_radiation_monochromator graphite
_diffrn_radiation_source 'Nonius FR591 rotating anode'
_diffrn_radiation_type MoK\a
_diffrn_radiation_wavelength 0.71073
_diffrn_reflns_av_R_equivalents 0.0971
_diffrn_reflns_av_sigmaI/netI 0.0830
_diffrn_reflns_limit_h_max 8
_diffrn_reflns_limit_h_min -8
_diffrn_reflns_limit_k_max 22
_diffrn_reflns_limit_k_min -22
_diffrn_reflns_limit_l_max 23
_diffrn_reflns_limit_l_min -23
_diffrn_reflns_number 25479
_diffrn_reflns_theta_full 27.49
_diffrn_reflns_theta_max 27.49
_diffrn_reflns_theta_min 3.50
_exptl_absorpt_coefficient_mu 2.092
_exptl_absorpt_correction_T_max 0.9794
_exptl_absorpt_correction_T_min 0.8181
_exptl_absorpt_correction_type multi-scan
_exptl_absorpt_process_details 'SORTAV Blessing (1997)'
_exptl_crystal_colour Green
_exptl_crystal_density_diffrn 1.908
_exptl_crystal_density_method 'not measured'
_exptl_crystal_description Plate
_exptl_crystal_F_000 1224
_exptl_crystal_size_max 0.10
_exptl_crystal_size_mid 0.06
_exptl_crystal_size_min 0.01
_refine_diff_density_max 0.737
_refine_diff_density_min -0.851
_refine_diff_density_rms 0.118
_refine_ls_extinction_method none
_refine_ls_goodness_of_fit_ref 1.063
_refine_ls_hydrogen_treatment mixed
_refine_ls_matrix_type full
_refine_ls_number_parameters 331
_refine_ls_number_reflns 4743
_refine_ls_number_restraints 3
_refine_ls_restrained_S_all 1.063
_refine_ls_R_factor_all 0.1022
_refine_ls_R_factor_gt 0.0631
_refine_ls_shift/su_max 0.001
_refine_ls_shift/su_mean 0.000
_refine_ls_structure_factor_coef Fsqd
_refine_ls_weighting_details 'calc w=1/[\s^2^(Fo^2^)+(0.0580P)^2^+3.3770P] where P=(Fo^2^+2Fc^2^)/3'
_refine_ls_weighting_scheme calc
_refine_ls_wR_factor_gt 0.1260
_refine_ls_wR_factor_ref 0.1412
_reflns_number_gt 3315
_reflns_number_total 4743
_reflns_threshold_expression >2sigma(I)
_cod_data_source_file eCrystal-976.cif
_cod_data_source_block s92
_cod_depositor_comments
;
Citation :
Matthews, Craig J. and Horton, Peter N. and Hursthouse, Michael B. (2003) 
University of Southampton, Crystal Structure Report Archive. 
(doi:10.5258/ecrystals/976)

More at:
http://ecrystals.chem.soton.ac.uk/976/

The following automatic conversions were performed:

'_symmetry_cell_setting' value 'Monoclinic' changed to 'monoclinic'
according to the built-in table from CIF Core dictionary named
'cif_core.dic' version 2.4.1 from 2010-06-29.

Automatic conversion script
Id: cif_fix_values 3271 2015-04-21 07:52:19Z andrius 
;
_cod_original_sg_symbol_H-M P2(1)/c
_cod_database_code 1519568

loop_
_symmetry_equiv_pos_as_xyz
'x, y, z'
'-x, y+1/2, -z+1/2'
'-x, -y, -z'
'x, -y-1/2, z-1/2'

loop_
_atom_site_label
_atom_site_type_symbol
_atom_site_fract_x
_atom_site_fract_y
_atom_site_fract_z
_atom_site_U_iso_or_equiv
_atom_site_adp_type
_atom_site_occupancy
_atom_site_symmetry_multiplicity
_atom_site_calc_flag
_atom_site_refinement_flags
_atom_site_disorder_assembly
_atom_site_disorder_group
C1 C 0.9129(7) 0.1083(3) 1.0034(3) 0.0250(11) Uani 1 1 d . . .
H1 H 0.8939 0.0536 1.0074 0.030 Uiso 1 1 calc R . .
C2 C 0.9889(7) 0.1502(3) 1.0673(3) 0.0306(12) Uani 1 1 d . . .
H2 H 1.0245 0.1241 1.1140 0.037 Uiso 1 1 calc R . .
C3 C 1.0115(7) 0.2293(3) 1.0620(3) 0.0293(11) Uani 1 1 d . . .
H3 H 1.0637 0.2587 1.1049 0.035 Uiso 1 1 calc R . .
C4 C 0.9576(7) 0.2662(3) 0.9935(3) 0.0255(11) Uani 1 1 d . . .
H4 H 0.9689 0.3213 0.9892 0.031 Uiso 1 1 calc R . .
C5 C 0.8870(6) 0.2216(3) 0.9312(2) 0.0214(10) Uani 1 1 d . . .
C6 C 0.8312(6) 0.2531(3) 0.8545(3) 0.0217(10) Uani 1 1 d . . .
C7 C 0.8226(7) 0.3306(3) 0.8326(3) 0.0247(10) Uani 1 1 d . . .
H7 H 0.8557 0.3711 0.8683 0.030 Uiso 1 1 calc R . .
C8 C 0.7642(7) 0.3481(3) 0.7567(3) 0.0261(11) Uani 1 1 d . . .
H8 H 0.7588 0.4010 0.7405 0.031 Uiso 1 1 calc R . .
C9 C 0.7142(7) 0.2891(3) 0.7050(3) 0.0271(11) Uani 1 1 d . . .
H9 H 0.6715 0.3006 0.6535 0.033 Uiso 1 1 calc R . .
C10 C 0.7282(7) 0.2130(3) 0.7307(3) 0.0228(10) Uani 1 1 d . . .
C11 C 0.6825(7) 0.1417(3) 0.6843(3) 0.0253(11) Uani 1 1 d . . .
C12 C 0.6765(7) -0.0576(3) 0.6993(2) 0.0237(11) Uani 1 1 d . . .
H12 H 0.7170 -0.0636 0.7519 0.028 Uiso 1 1 calc R . .
C13 C 0.6497(7) -0.1272(3) 0.6542(3) 0.0235(10) Uani 1 1 d . . .
C14 C 0.6939(7) -0.1987(3) 0.6912(3) 0.0228(10) Uani 1 1 d . . .
H14 H 0.7387 -0.1982 0.7437 0.027 Uiso 1 1 calc R . .
C15 C 0.6747(7) -0.2692(3) 0.6542(3) 0.0244(10) Uani 1 1 d . . .
H15 H 0.7028 -0.3168 0.6808 0.029 Uiso 1 1 calc R . .
C16 C 0.6131(7) -0.2692(3) 0.5767(3) 0.0247(10) Uani 1 1 d . . .
H16 H 0.6027 -0.3174 0.5501 0.030 Uiso 1 1 calc R . .
C17 C 0.5669(7) -0.2004(3) 0.5380(3) 0.0249(11) Uani 1 1 d . . .
H17 H 0.5245 -0.2021 0.4854 0.030 Uiso 1 1 calc R . .
C18 C 0.5815(6) -0.1280(3) 0.5753(2) 0.0209(10) Uani 1 1 d . . .
N1 N 0.8659(5) 0.1432(2) 0.9364(2) 0.0209(8) Uani 1 1 d . . .
N2 N 0.7836(5) 0.1963(2) 0.8033(2) 0.0212(8) Uani 1 1 d . . .
N3 N 0.6883(6) 0.0754(2) 0.7233(2) 0.0250(9) Uani 1 1 d . . .
N4 N 0.6492(6) 0.0125(2) 0.6735(2) 0.0253(9) Uani 1 1 d . . .
O1 O 0.6452(5) 0.14713(19) 0.61306(17) 0.0302(8) Uani 1 1 d . . .
O2 O 0.5297(5) -0.06209(19) 0.53649(17) 0.0297(8) Uani 1 1 d . . .
Cu1 Cu 0.77932(8) 0.08850(3) 0.83674(3) 0.02147(17) Uani 1 1 d . . .
Cu2 Cu 0.57384(11) 0.04438(4) 0.57012(3) 0.0375(2) Uani 1 1 d . . .
N11 N 0.5307(6) -0.0119(2) 0.8950(2) 0.0262(9) Uani 1 1 d . . .
O11 O 0.7074(5) -0.01303(19) 0.87929(17) 0.0248(7) Uani 1 1 d . . .
O12 O 0.4397(5) 0.0505(2) 0.8833(2) 0.0365(9) Uani 1 1 d . . .
O13 O 0.4620(6) -0.0708(2) 0.9198(2) 0.0424(10) Uani 1 1 d . . .
N21 N 1.1760(7) 0.0798(3) 0.6532(2) 0.0355(11) Uani 1 1 d . . .
O21 O 1.1218(7) 0.0169(2) 0.6768(2) 0.0528(12) Uani 1 1 d . . .
O22 O 1.1760(8) 0.1388(2) 0.6924(2) 0.0652(14) Uani 1 1 d . . .
O23 O 1.2242(6) 0.0828(2) 0.5868(2) 0.0484(11) Uani 1 1 d . . .
O1W O 1.0511(5) 0.0272(2) 0.82468(19) 0.0285(8) Uani 1 1 d D . .
H1WA H 1.158(4) 0.032(3) 0.850(2) 0.034 Uiso 1 1 d D . .
H1WB H 1.060(6) 0.037(3) 0.7800(12) 0.034 Uiso 1 1 d D . .
O2W O 0.8722(11) 0.0404(4) 0.5097(4) 0.121(2) Uani 1 1 d . . .

loop_
_atom_site_aniso_label
_atom_site_aniso_U_11
_atom_site_aniso_U_22
_atom_site_aniso_U_33
_atom_site_aniso_U_23
_atom_site_aniso_U_13
_atom_site_aniso_U_12
C1 0.030(3) 0.026(3) 0.020(2) 0.000(2) 0.003(2) 0.002(2)
C2 0.035(3) 0.036(3) 0.019(2) 0.001(2) -0.002(2) 0.009(2)
C3 0.028(3) 0.038(3) 0.021(2) -0.006(2) -0.002(2) 0.000(2)
C4 0.028(3) 0.029(3) 0.021(2) -0.004(2) 0.004(2) 0.001(2)
C5 0.020(2) 0.028(3) 0.017(2) -0.001(2) 0.0024(18) 0.003(2)
C6 0.018(2) 0.027(3) 0.020(2) -0.0018(19) 0.0041(18) -0.0002(19)
C7 0.029(3) 0.023(3) 0.022(2) -0.004(2) 0.005(2) -0.005(2)
C8 0.032(3) 0.026(3) 0.021(2) 0.004(2) 0.005(2) 0.001(2)
C9 0.035(3) 0.028(3) 0.019(2) 0.008(2) 0.006(2) 0.003(2)
C10 0.025(2) 0.025(3) 0.018(2) -0.0010(19) 0.0029(19) 0.000(2)
C11 0.030(3) 0.029(3) 0.016(2) 0.005(2) 0.0009(19) -0.002(2)
C12 0.029(3) 0.032(3) 0.009(2) 0.0032(19) -0.0006(18) -0.004(2)
C13 0.025(2) 0.029(3) 0.017(2) 0.000(2) 0.0020(19) -0.003(2)
C14 0.027(2) 0.028(3) 0.013(2) 0.0060(19) -0.0010(19) 0.001(2)
C15 0.029(3) 0.024(3) 0.020(2) 0.006(2) 0.0032(19) 0.002(2)
C16 0.031(3) 0.024(3) 0.019(2) -0.002(2) 0.005(2) -0.002(2)
C17 0.037(3) 0.024(3) 0.015(2) 0.0011(19) 0.005(2) -0.001(2)
C18 0.026(2) 0.023(3) 0.014(2) 0.0010(19) 0.0033(18) -0.0015(19)
N1 0.023(2) 0.026(2) 0.0136(19) 0.0014(16) 0.0016(15) 0.0018(16)
N2 0.026(2) 0.022(2) 0.0161(19) -0.0005(16) 0.0033(16) 0.0015(16)
N3 0.033(2) 0.025(2) 0.0153(19) 0.0008(17) -0.0018(16) -0.0015(17)
N4 0.038(2) 0.023(2) 0.0132(19) -0.0025(16) -0.0036(17) -0.0029(18)
O1 0.053(2) 0.0231(19) 0.0125(16) 0.0046(13) -0.0049(15) -0.0043(16)
O2 0.055(2) 0.0211(18) 0.0117(16) 0.0022(13) -0.0011(15) 0.0017(16)
Cu1 0.0288(3) 0.0212(3) 0.0137(3) 0.0009(2) 0.0002(2) -0.0003(2)
Cu2 0.0742(5) 0.0208(4) 0.0139(3) 0.0022(3) -0.0087(3) -0.0034(3)
N11 0.031(2) 0.028(2) 0.019(2) -0.0032(18) 0.0010(18) -0.0034(19)
O11 0.0288(19) 0.0260(18) 0.0195(17) 0.0032(14) 0.0028(14) 0.0019(14)
O12 0.0311(19) 0.029(2) 0.048(2) -0.0026(17) 0.0012(17) 0.0040(16)
O13 0.049(2) 0.036(2) 0.044(2) 0.0077(18) 0.0123(19) -0.0128(18)
N21 0.056(3) 0.029(3) 0.020(2) -0.0012(19) 0.000(2) -0.003(2)
O21 0.090(3) 0.029(2) 0.046(3) -0.0043(19) 0.033(2) -0.005(2)
O22 0.139(5) 0.033(2) 0.021(2) -0.0038(18) -0.001(2) -0.013(3)
O23 0.069(3) 0.058(3) 0.0187(19) 0.0008(18) 0.0068(18) -0.016(2)
O1W 0.0279(19) 0.039(2) 0.0190(17) 0.0001(16) 0.0029(14) 0.0010(16)
O2W 0.146(6) 0.114(6) 0.099(5) 0.010(4) 0.004(4) -0.007(5)

loop_
_atom_type_symbol
_atom_type_description
_atom_type_scat_dispersion_real
_atom_type_scat_dispersion_imag
_atom_type_scat_source
C C 0.0033 0.0016 'International Tables Vol C Tables 4.2.6.8 and 6.1.1.4'
H H 0.0000 0.0000 'International Tables Vol C Tables 4.2.6.8 and 6.1.1.4'
N N 0.0061 0.0033 'International Tables Vol C Tables 4.2.6.8 and 6.1.1.4'
O O 0.0106 0.0060 'International Tables Vol C Tables 4.2.6.8 and 6.1.1.4'
Cu Cu 0.3201 1.2651 'International Tables Vol C Tables 4.2.6.8 and 6.1.1.4'

loop_
_geom_angle_atom_site_label_1
_geom_angle_atom_site_label_2
_geom_angle_atom_site_label_3
_geom_angle
_geom_angle_site_symmetry_1
_geom_angle_site_symmetry_3
N1 C1 C2 121.8(5) . .
N1 C1 H1 119.1 . .
C2 C1 H1 119.1 . .
C3 C2 C1 119.1(5) . .
C3 C2 H2 120.4 . .
C1 C2 H2 120.4 . .
C2 C3 C4 119.5(5) . .
C2 C3 H3 120.3 . .
C4 C3 H3 120.3 . .
C3 C4 C5 119.1(5) . .
C3 C4 H4 120.5 . .
C5 C4 H4 120.5 . .
N1 C5 C4 121.4(4) . .
N1 C5 C6 114.0(4) . .
C4 C5 C6 124.6(4) . .
N2 C6 C7 120.0(4) . .
N2 C6 C5 112.4(4) . .
C7 C6 C5 127.6(4) . .
C6 C7 C8 118.5(4) . .
C6 C7 H7 120.7 . .
C8 C7 H7 120.7 . .
C9 C8 C7 120.6(5) . .
C9 C8 H8 119.7 . .
C7 C8 H8 119.7 . .
C10 C9 C8 117.7(4) . .
C10 C9 H9 121.2 . .
C8 C9 H9 121.2 . .
N2 C10 C9 121.6(4) . .
N2 C10 C11 112.4(4) . .
C9 C10 C11 126.0(4) . .
O1 C11 N3 125.1(4) . .
O1 C11 C10 120.1(4) . .
N3 C11 C10 114.8(4) . .
N4 C12 C13 124.6(4) . .
N4 C12 H12 117.7 . .
C13 C12 H12 117.7 . .
C14 C13 C18 118.7(4) . .
C14 C13 C12 116.9(4) . .
C18 C13 C12 124.4(4) . .
C15 C14 C13 122.5(4) . .
C15 C14 H14 118.8 . .
C13 C14 H14 118.8 . .
C14 C15 C16 118.4(4) . .
C14 C15 H15 120.8 . .
C16 C15 H15 120.8 . .
C17 C16 C15 121.1(5) . .
C17 C16 H16 119.4 . .
C15 C16 H16 119.4 . .
C16 C17 C18 121.1(4) . .
C16 C17 H17 119.4 . .
C18 C17 H17 119.4 . .
O2 C18 C17 119.8(4) . .
O2 C18 C13 122.1(4) . .
C17 C18 C13 118.1(4) . .
C1 N1 C5 119.1(4) . .
C1 N1 Cu1 126.1(3) . .
C5 N1 Cu1 114.7(3) . .
C10 N2 C6 121.5(4) . .
C10 N2 Cu1 119.2(3) . .
C6 N2 Cu1 119.2(3) . .
C11 N3 N4 109.5(4) . .
C11 N3 Cu1 114.1(3) . .
N4 N3 Cu1 136.0(3) . .
C12 N4 N3 118.7(4) . .
C12 N4 Cu2 127.9(3) . .
N3 N4 Cu2 113.4(3) . .
C11 O1 Cu2 109.7(3) . .
C18 O2 Cu2 127.4(3) . .
C18 O2 Cu2 131.7(3) . 3_656
Cu2 O2 Cu2 100.35(14) . 3_656
N2 Cu1 O11 164.59(14) . .
N2 Cu1 N1 79.53(15) . .
O11 Cu1 N1 97.35(14) . .
N2 Cu1 N3 79.32(16) . .
O11 Cu1 N3 102.77(15) . .
N1 Cu1 N3 158.83(16) . .
N2 Cu1 O1W 112.08(14) . .
O11 Cu1 O1W 83.25(13) . .
N1 Cu1 O1W 98.22(14) . .
N3 Cu1 O1W 90.69(14) . .
O2 Cu2 N4 92.53(15) . .
O2 Cu2 O1 172.84(14) . .
N4 Cu2 O1 81.64(15) . .
O2 Cu2 O2 79.65(14) . 3_656
N4 Cu2 O2 170.89(16) . 3_656
O1 Cu2 O2 106.49(13) . 3_656
O2 Cu2 Cu2 40.34(9) . 3_656
N4 Cu2 Cu2 132.69(13) . 3_656
O1 Cu2 Cu2 145.67(10) . 3_656
O2 Cu2 Cu2 39.31(9) 3_656 3_656
O13 N11 O12 123.6(4) . .
O13 N11 O11 119.5(4) . .
O12 N11 O11 116.9(4) . .
N11 O11 Cu1 111.3(3) . .
O22 N21 O21 120.0(4) . .
O22 N21 O23 121.2(5) . .
O21 N21 O23 118.8(4) . .
Cu1 O1W H1WA 129(4) . .
Cu1 O1W H1WB 99(3) . .
H1WA O1W H1WB 110(3) . .

loop_
_geom_bond_atom_site_label_1
_geom_bond_atom_site_label_2
_geom_bond_distance
_geom_bond_site_symmetry_2
C1 N1 1.338(6) .
C1 C2 1.394(7) .
C1 H1 0.9500 .
C2 C3 1.366(7) .
C2 H2 0.9500 .
C3 C4 1.386(7) .
C3 H3 0.9500 .
C4 C5 1.386(6) .
C4 H4 0.9500 .
C5 N1 1.354(6) .
C5 C6 1.476(6) .
C6 N2 1.346(6) .
C6 C7 1.382(7) .
C7 C8 1.397(7) .
C7 H7 0.9500 .
C8 C9 1.381(7) .
C8 H8 0.9500 .
C9 C10 1.380(7) .
C9 H9 0.9500 .
C10 N2 1.334(6) .
C10 C11 1.485(7) .
C11 O1 1.270(5) .
C11 N3 1.328(6) .
C12 N4 1.290(6) .
C12 C13 1.436(7) .
C12 H12 0.9500 .
C13 C14 1.404(6) .
C13 C18 1.430(6) .
C14 C15 1.373(7) .
C14 H14 0.9500 .
C15 C16 1.396(6) .
C15 H15 0.9500 .
C16 C17 1.382(7) .
C16 H16 0.9500 .
C17 C18 1.402(7) .
C17 H17 0.9500 .
C18 O2 1.348(5) .
N1 Cu1 2.033(4) .
N2 Cu1 1.940(4) .
N3 N4 1.400(5) .
N3 Cu1 2.057(4) .
N4 Cu2 1.933(4) .
O1 Cu2 1.956(3) .
O2 Cu2 1.929(3) .
O2 Cu2 1.971(3) 3_656
Cu1 O11 1.985(3) .
Cu1 O1W 2.197(3) .
Cu2 O2 1.971(3) 3_656
Cu2 Cu2 2.9958(12) 3_656
N11 O13 1.222(5) .
N11 O12 1.246(5) .
N11 O11 1.295(5) .
N21 O22 1.228(6) .
N21 O21 1.232(6) .
N21 O23 1.275(5) .
O1W H1WA 0.824(19) .
O1W H1WB 0.826(19) .

loop_
_geom_hbond_atom_site_label_D
_geom_hbond_atom_site_label_H
_geom_hbond_atom_site_label_A
_geom_hbond_distance_DH
_geom_hbond_distance_HA
_geom_hbond_distance_DA
_geom_hbond_angle_DHA
_geom_hbond_site_symmetry_A
O1W H1WB O21 0.826(19) 1.98(3) 2.753(5) 156(5) .
O1W H1WA O12 0.824(19) 2.00(2) 2.800(5) 164(4) 1_655
